data_4309970
loop_
_publ_author_name
'Kazuko Matsumoto'
'Saiko Arai'
'Masahiko Ochiai'
'Wanzhi Chen'
'Ayako Nakata'
'Hiromi Nakai'
'Shuhei Kinoshita'

_publ_contact_author 'Kazuko Matsumoto'
_publ_contact_author_email kmatsu@waseda.jp
_publ_section_title
;
Synthesis of the Pivalamidate-Bridged Pentanuclear Platinum(II,III) Linear
Complexes with Pt...Pt Interactions
;
_journal_name_full 'Inorganic Chemistry'
_journal_page_first 8552
_journal_page_last 8560
_journal_paper_doi 10.1021/ic050942a
_journal_volume 44
_journal_year 2005
_chemical_formula_moiety 'C10 H26 Cl4 N4 O2 Pt2'
_chemical_formula_sum 'C10 H26 Cl4 N4 O2 Pt2'
_chemical_formula_weight 766.33
_chemical_name_common 4a
_chemical_name_systematic
; 
bis(\m~2~-Pivalamidato-N,O)-di-ammine-tetra-chloro-di-platinum(iii)
;
_space_group_IT_number 14
_symmetry_cell_setting monoclinic
_symmetry_space_group_name_Hall '-P 2ybc'
_symmetry_space_group_name_H-M 'P 1 21/c 1'
_atom_sites_solution_hydrogens geom
_atom_sites_solution_primary direct
_atom_sites_solution_secondary difmap
_audit_creation_method SHELXL-97
_cell_angle_alpha 90.00
_cell_angle_beta 102.117(7)
_cell_angle_gamma 90.00
_cell_formula_units_Z 4
_cell_length_a 13.184(5)
_cell_length_b 11.263(4)
_cell_length_c 15.025(6)
_cell_measurement_reflns_used 932
_cell_measurement_temperature 298(2)
_cell_measurement_theta_max 27.1115
_cell_measurement_theta_min 2.4035
_cell_volume 2181.4(14)
_computing_cell_refinement 'Bruker XSCANS'
_computing_data_collection 'Bruker XSCANS'
_computing_data_reduction 'Bruker SHELXTL'
_computing_molecular_graphics 'Bruker SHELXTL'
_computing_publication_material 'Bruker SHELXTL'
_computing_structure_refinement 'SHELXL-97 (Sheldrick, 1997)'
_computing_structure_solution 'SHELXS-97 (Sheldrick, 1990)'
_diffrn_ambient_temperature 298(2)
_diffrn_detector_area_resol_mean 8.366
_diffrn_measured_fraction_theta_full 0.963
_diffrn_measured_fraction_theta_max 0.963
_diffrn_measurement_device_type 'Bruker P4'
_diffrn_measurement_method '\w scans'
_diffrn_radiation_monochromator graphite
_diffrn_radiation_source 'fine-focus sealed tube'
_diffrn_radiation_type MoK\a
_diffrn_radiation_wavelength 0.71073
_diffrn_reflns_av_R_equivalents 0.0819
_diffrn_reflns_av_sigmaI/netI 0.0865
_diffrn_reflns_limit_h_max 15
_diffrn_reflns_limit_h_min -16
_diffrn_reflns_limit_k_max 14
_diffrn_reflns_limit_k_min -12
_diffrn_reflns_limit_l_max 19
_diffrn_reflns_limit_l_min -18
_diffrn_reflns_number 12805
_diffrn_reflns_theta_full 27.52
_diffrn_reflns_theta_max 27.52
_diffrn_reflns_theta_min 1.58
_diffrn_standards_decay_% 2.0
_diffrn_standards_interval_time 589
_diffrn_standards_number 161
_exptl_absorpt_coefficient_mu 13.310
_exptl_absorpt_correction_T_max 0.1043
_exptl_absorpt_correction_T_min 0.0655
_exptl_absorpt_correction_type empirical
_exptl_crystal_colour orange
_exptl_crystal_density_diffrn 2.333
_exptl_crystal_density_method 'not measured'
_exptl_crystal_description block
_exptl_crystal_F_000 1416
_exptl_crystal_size_max 0.45
_exptl_crystal_size_mid 0.32
_exptl_crystal_size_min 0.31
_refine_diff_density_max 3.016
_refine_diff_density_min -1.689
_refine_diff_density_rms 0.259
_refine_ls_extinction_method none
_refine_ls_goodness_of_fit_ref 1.043
_refine_ls_hydrogen_treatment mixed
_refine_ls_matrix_type full
_refine_ls_number_parameters 207
_refine_ls_number_reflns 4844
_refine_ls_number_restraints 0
_refine_ls_restrained_S_all 1.043
_refine_ls_R_factor_all 0.0752
_refine_ls_R_factor_gt 0.0471
_refine_ls_shift/su_max 0.001
_refine_ls_shift/su_mean 0.000
_refine_ls_structure_factor_coef Fsqd
_refine_ls_weighting_details 'calc w=1/[\s^2^(Fo^2^)+(0.0536P)^2^+1.2735P] where P=(Fo^2^+2Fc^2^)/3'
_refine_ls_weighting_scheme calc
_refine_ls_wR_factor_gt 0.1157
_refine_ls_wR_factor_ref 0.1302
_reflns_number_gt 3391
_reflns_number_total 4844
_reflns_threshold_expression >2sigma(I)
_cod_data_source_file ic050942asi20050609_113225.cif
_cod_data_source_block sai0227
_cod_depositor_comments
;
The following automatic conversions were performed:
'_symmetry_cell_setting' value 'Monoclinic' changed to 'monoclinic'
according to '/home/saulius/struct/CIF-dictionaries/cif_core.dic'
dictionary named 'cif_core.dic' version 2.4.1 from 2010-06-29.

Automatic conversion script
Id: cif_fix_enum 1527 2010-12-29 10:47:43Z saulius 
;
_cod_original_cell_volume 2181.4(15)
_cod_database_code 4309970

loop_
_symmetry_equiv_pos_as_xyz
'x, y, z'
'-x, y+1/2, -z+1/2'
'-x, -y, -z'
'x, -y-1/2, z-1/2'

loop_
_atom_site_label
_atom_site_type_symbol
_atom_site_fract_x
_atom_site_fract_y
_atom_site_fract_z
_atom_site_U_iso_or_equiv
_atom_site_adp_type
_atom_site_occupancy
_atom_site_symmetry_multiplicity
_atom_site_calc_flag
_atom_site_refinement_flags
_atom_site_disorder_assembly
_atom_site_disorder_group
C1 C 0.1445(9) 0.6693(9) 0.7995(7) 0.044(2) Uani 1 1 d . . .
C2 C 0.0358(10) 0.6816(12) 0.8138(10) 0.068(4) Uani 1 1 d . . .
C3 C -0.0381(14) 0.680(2) 0.7277(12) 0.139(8) Uani 1 1 d . . .
H3A H -0.0218 0.6163 0.6908 0.208 Uiso 1 1 calc R . .
H3B H -0.0349 0.7543 0.6968 0.208 Uiso 1 1 calc R . .
H3C H -0.1068 0.6691 0.7384 0.208 Uiso 1 1 calc R . .
C4 C 0.0031(13) 0.5931(19) 0.8752(15) 0.142(9) Uani 1 1 d . . .
H4A H -0.0664 0.6103 0.8814 0.213 Uiso 1 1 calc R . .
H4B H 0.0490 0.5967 0.9338 0.213 Uiso 1 1 calc R . .
H4C H 0.0054 0.5151 0.8500 0.213 Uiso 1 1 calc R . .
C5 C 0.0282(16) 0.793(2) 0.863(2) 0.209(15) Uani 1 1 d . . .
H5A H 0.0340 0.8594 0.8243 0.313 Uiso 1 1 calc R . .
H5B H 0.0832 0.7967 0.9164 0.313 Uiso 1 1 calc R . .
H5C H -0.0375 0.7965 0.8811 0.313 Uiso 1 1 calc R . .
C6 C 0.2936(8) 0.5018(9) 0.6496(7) 0.040(2) Uani 1 1 d . . .
C7 C 0.2787(9) 0.4158(10) 0.5734(7) 0.050(3) Uani 1 1 d . . .
C8 C 0.2714(11) 0.2895(10) 0.6050(9) 0.071(4) Uani 1 1 d . . .
H8A H 0.3348 0.2683 0.6462 0.106 Uiso 1 1 calc R . .
H8B H 0.2602 0.2373 0.5533 0.106 Uiso 1 1 calc R . .
H8C H 0.2145 0.2827 0.6354 0.106 Uiso 1 1 calc R . .
C10 C 0.1811(14) 0.4454(13) 0.5056(11) 0.109(7) Uani 1 1 d . . .
H10A H 0.1254 0.4570 0.5369 0.164 Uiso 1 1 calc R . .
H10B H 0.1640 0.3813 0.4630 0.164 Uiso 1 1 calc R . .
H10C H 0.1914 0.5167 0.4737 0.164 Uiso 1 1 calc R . .
Cl2 Cl 0.3493(3) 0.9023(3) 0.8158(2) 0.0763(10) Uani 1 1 d . . .
Cl1 Cl 0.4765(2) 0.7511(2) 0.6853(2) 0.0595(8) Uani 1 1 d . . .
Cl3 Cl 0.2501(3) 0.8829(3) 0.5967(2) 0.0621(8) Uani 1 1 d . . .
Cl4 Cl 0.3670(2) 0.4077(2) 0.94210(18) 0.0492(6) Uani 1 1 d . . .
N1 N 0.2107(7) 0.6011(8) 0.8489(6) 0.047(2) Uani 1 1 d . . .
H7 H 0.1890 0.5600 0.8894 0.056 Uiso 1 1 calc R . .
N2 N 0.3230(6) 0.4714(8) 0.7332(6) 0.045(2) Uani 1 1 d . . .
H8 H 0.3276 0.3964 0.7442 0.054 Uiso 1 1 calc R . .
N3 N 0.5124(7) 0.5545(7) 0.8374(6) 0.045(2) Uani 1 1 d . . .
H9A H 0.5526 0.5839 0.8876 0.068 Uiso 1 1 calc R . .
H9B H 0.5262 0.5914 0.7889 0.068 Uiso 1 1 calc R . .
H9C H 0.5247 0.4772 0.8336 0.068 Uiso 1 1 calc R . .
N4 N 0.3959(7) 0.6904(8) 0.9528(6) 0.052(2) Uani 1 1 d . . .
H10D H 0.3977 0.7651 0.9341 0.078 Uiso 1 1 calc R . .
H10E H 0.4577 0.6706 0.9861 0.078 Uiso 1 1 calc R . .
H10F H 0.3481 0.6833 0.9864 0.078 Uiso 1 1 calc R . .
O1 O 0.1693(6) 0.7364(7) 0.7393(6) 0.059(2) Uani 1 1 d . . .
O2 O 0.2788(6) 0.6099(6) 0.6278(5) 0.0491(18) Uani 1 1 d . . .
Pt1 Pt 0.35969(3) 0.57998(3) 0.84200(2) 0.03677(14) Uani 1 1 d . . .
Pt2 Pt 0.31358(3) 0.74504(3) 0.71733(3) 0.03961(14) Uani 1 1 d . . .
C9 C 0.3704(13) 0.4247(13) 0.5284(10) 0.098(5) Uani 1 1 d . . .
H9D H 0.3612 0.4912 0.4874 0.146 Uiso 1 1 calc R . .
H9E H 0.3759 0.3531 0.4950 0.146 Uiso 1 1 calc R . .
H9F H 0.4326 0.4355 0.5740 0.146 Uiso 1 1 calc R . .

loop_
_atom_site_aniso_label
_atom_site_aniso_U_11
_atom_site_aniso_U_22
_atom_site_aniso_U_33
_atom_site_aniso_U_23
_atom_site_aniso_U_13
_atom_site_aniso_U_12
C1 0.051(7) 0.049(6) 0.033(6) -0.003(5) 0.010(5) 0.001(5)
C2 0.056(8) 0.088(9) 0.063(9) -0.021(8) 0.018(7) -0.007(7)
C3 0.074(13) 0.24(3) 0.093(14) 0.034(16) 0.001(10) -0.004(14)
C4 0.066(12) 0.22(2) 0.152(19) 0.072(17) 0.044(12) -0.018(13)
C5 0.103(16) 0.19(2) 0.37(4) -0.17(3) 0.14(2) -0.026(15)
C6 0.053(7) 0.049(6) 0.022(5) -0.006(4) 0.019(4) -0.002(5)
C7 0.067(8) 0.058(7) 0.027(6) -0.006(5) 0.014(5) -0.003(5)
C8 0.090(10) 0.059(7) 0.067(9) -0.028(7) 0.028(8) -0.001(7)
C10 0.145(16) 0.075(10) 0.076(11) -0.016(9) -0.048(10) 0.001(9)
Cl2 0.137(3) 0.0483(17) 0.0443(18) -0.0030(15) 0.0206(18) 0.0006(17)
Cl1 0.0556(18) 0.0705(19) 0.0558(19) 0.0238(16) 0.0197(14) 0.0005(14)
Cl3 0.085(2) 0.0672(18) 0.0392(17) 0.0212(14) 0.0239(15) 0.0286(16)
Cl4 0.0686(18) 0.0503(14) 0.0318(14) 0.0108(12) 0.0173(12) 0.0013(13)
N1 0.042(5) 0.065(6) 0.037(5) 0.006(5) 0.017(4) -0.004(4)
N2 0.054(6) 0.045(5) 0.035(5) 0.006(4) 0.008(4) 0.008(4)
N3 0.064(6) 0.046(5) 0.027(5) 0.002(4) 0.012(4) -0.002(4)
N4 0.070(7) 0.060(6) 0.027(5) 0.001(4) 0.011(4) 0.001(5)
O1 0.054(5) 0.070(5) 0.056(5) 0.023(4) 0.019(4) 0.016(4)
O2 0.062(5) 0.053(4) 0.031(4) 0.005(3) 0.006(3) 0.002(3)
Pt1 0.0497(3) 0.0408(2) 0.0229(2) 0.00307(16) 0.01487(16) -0.00068(17)
Pt2 0.0517(3) 0.0453(2) 0.0246(2) 0.00094(17) 0.01432(17) 0.00244(18)
C9 0.129(14) 0.110(12) 0.075(11) -0.034(9) 0.068(10) -0.046(10)

loop_
_atom_type_symbol
_atom_type_description
_atom_type_scat_dispersion_real
_atom_type_scat_dispersion_imag
_atom_type_scat_source
C C 0.0033 0.0016 'International Tables Vol C Tables 4.2.6.8 and 6.1.1.4'
H H 0.0000 0.0000 'International Tables Vol C Tables 4.2.6.8 and 6.1.1.4'
N N 0.0061 0.0033 'International Tables Vol C Tables 4.2.6.8 and 6.1.1.4'
O O 0.0106 0.0060 'International Tables Vol C Tables 4.2.6.8 and 6.1.1.4'
Cl Cl 0.1484 0.1585 'International Tables Vol C Tables 4.2.6.8 and 6.1.1.4'
Pt Pt -1.7033 8.3905 'International Tables Vol C Tables 4.2.6.8 and 6.1.1.4'

loop_
_geom_angle_atom_site_label_1
_geom_angle_atom_site_label_2
_geom_angle_atom_site_label_3
_geom_angle
_geom_angle_site_symmetry_1
_geom_angle_site_symmetry_3
_geom_angle_publ_flag
O1 C1 N1 121.6(11) . . ?
O1 C1 C2 116.3(10) . . ?
N1 C1 C2 121.9(11) . . ?
C3 C2 C5 110.8(19) . . ?
C3 C2 C4 108.7(15) . . ?
C5 C2 C4 101.6(16) . . ?
C3 C2 C1 110.8(13) . . ?
C5 C2 C1 108.6(12) . . ?
C4 C2 C1 116.1(13) . . ?
O2 C6 N2 120.6(9) . . ?
O2 C6 C7 116.2(9) . . ?
N2 C6 C7 123.2(10) . . ?
C6 C7 C10 109.6(10) . . ?
C6 C7 C8 112.4(9) . . ?
C10 C7 C8 108.7(11) . . ?
C6 C7 C9 108.3(10) . . ?
C10 C7 C9 109.6(12) . . ?
C8 C7 C9 108.3(11) . . ?
C1 N1 Pt1 126.8(8) . . ?
C6 N2 Pt1 127.2(7) . . ?
C1 O1 Pt2 122.7(7) . . ?
C6 O2 Pt2 123.5(6) . . ?
N1 Pt1 N2 92.5(3) . . ?
N1 Pt1 N3 178.4(3) . . ?
N2 Pt1 N3 87.6(3) . . ?
N1 Pt1 N4 87.1(4) . . ?
N2 Pt1 N4 179.6(4) . . ?
N3 Pt1 N4 92.8(4) . . ?
N1 Pt1 Cl4 88.6(3) . . ?
N2 Pt1 Cl4 89.4(3) . . ?
N3 Pt1 Cl4 89.9(2) . . ?
N4 Pt1 Cl4 90.5(3) . . ?
N1 Pt1 Pt2 82.5(3) . . ?
N2 Pt1 Pt2 82.6(2) . . ?
N3 Pt1 Pt2 99.1(2) . . ?
N4 Pt1 Pt2 97.5(3) . . ?
Cl4 Pt1 Pt2 167.67(7) . . ?
O1 Pt2 O2 89.0(3) . . ?
O1 Pt2 Cl2 90.3(3) . . ?
O2 Pt2 Cl2 178.1(2) . . ?
O1 Pt2 Cl1 177.2(3) . . ?
O2 Pt2 Cl1 88.5(2) . . ?
Cl2 Pt2 Cl1 92.16(14) . . ?
O1 Pt2 Cl3 87.9(2) . . ?
O2 Pt2 Cl3 89.4(2) . . ?
Cl2 Pt2 Cl3 88.81(12) . . ?
Cl1 Pt2 Cl3 90.88(11) . . ?
O1 Pt2 Pt1 86.2(2) . . ?
O2 Pt2 Pt1 85.8(2) . . ?
Cl2 Pt2 Pt1 95.84(9) . . ?
Cl1 Pt2 Pt1 94.83(7) . . ?
Cl3 Pt2 Pt1 172.48(9) . . ?

loop_
_geom_bond_atom_site_label_1
_geom_bond_atom_site_label_2
_geom_bond_distance
_geom_bond_site_symmetry_2
_geom_bond_publ_flag
C1 O1 1.273(12) . ?
C1 N1 1.277(12) . ?
C1 C2 1.501(16) . ?
C2 C3 1.45(2) . ?
C2 C5 1.47(2) . ?
C2 C4 1.48(2) . ?
C6 O2 1.266(12) . ?
C6 N2 1.281(12) . ?
C6 C7 1.481(13) . ?
C7 C10 1.501(17) . ?
C7 C8 1.508(16) . ?
C7 C9 1.508(16) . ?
Cl2 Pt2 2.292(3) . ?
Cl1 Pt2 2.299(3) . ?
Cl3 Pt2 2.400(3) . ?
Cl4 Pt1 2.445(3) . ?
N1 Pt1 2.003(9) . ?
N2 Pt1 2.017(9) . ?
N3 Pt1 2.049(8) . ?
N4 Pt1 2.052(8) . ?
O1 Pt2 1.999(8) . ?
O2 Pt2 2.019(7) . ?
Pt1 Pt2 2.6184(9) . ?

loop_
_geom_torsion_atom_site_label_1
_geom_torsion_atom_site_label_2
_geom_torsion_atom_site_label_3
_geom_torsion_atom_site_label_4
_geom_torsion
_geom_torsion_site_symmetry_1
_geom_torsion_site_symmetry_2
_geom_torsion_site_symmetry_3
_geom_torsion_site_symmetry_4
_geom_torsion_publ_flag
O1 C1 C2 C3 48.0(18) . . . . ?
N1 C1 C2 C3 -136.5(15) . . . . ?
O1 C1 C2 C5 -73.9(19) . . . . ?
N1 C1 C2 C5 101.6(18) . . . . ?
O1 C1 C2 C4 172.5(13) . . . . ?
N1 C1 C2 C4 -12.0(18) . . . . ?
O2 C6 C7 C10 -44.7(14) . . . . ?
N2 C6 C7 C10 137.4(13) . . . . ?
O2 C6 C7 C8 -165.7(10) . . . . ?
N2 C6 C7 C8 16.5(15) . . . . ?
O2 C6 C7 C9 74.7(13) . . . . ?
N2 C6 C7 C9 -103.1(13) . . . . ?
O1 C1 N1 Pt1 -2.0(15) . . . . ?
C2 C1 N1 Pt1 -177.2(8) . . . . ?
O2 C6 N2 Pt1 -4.2(15) . . . . ?
C7 C6 N2 Pt1 173.5(8) . . . . ?
N1 C1 O1 Pt2 -1.2(14) . . . . ?
C2 C1 O1 Pt2 174.2(7) . . . . ?
N2 C6 O2 Pt2 6.8(14) . . . . ?
C7 C6 O2 Pt2 -171.1(7) . . . . ?
C1 N1 Pt1 N2 -79.1(9) . . . . ?
C1 N1 Pt1 N3 -171(11) . . . . ?
C1 N1 Pt1 N4 101.0(9) . . . . ?
C1 N1 Pt1 Cl4 -168.4(9) . . . . ?
C1 N1 Pt1 Pt2 3.1(8) . . . . ?
C6 N2 Pt1 N1 82.4(9) . . . . ?
C6 N2 Pt1 N3 -99.2(9) . . . . ?
C6 N2 Pt1 N4 97(48) . . . . ?
C6 N2 Pt1 Cl4 170.9(9) . . . . ?
C6 N2 Pt1 Pt2 0.3(9) . . . . ?
C1 O1 Pt2 O2 88.5(8) . . . . ?
C1 O1 Pt2 Cl2 -93.2(8) . . . . ?
C1 O1 Pt2 Cl1 115(4) . . . . ?
C1 O1 Pt2 Cl3 178.0(8) . . . . ?
C1 O1 Pt2 Pt1 2.6(8) . . . . ?
C6 O2 Pt2 O1 -91.4(8) . . . . ?
C6 O2 Pt2 Cl2 -158(7) . . . . ?
C6 O2 Pt2 Cl1 89.8(8) . . . . ?
C6 O2 Pt2 Cl3 -179.3(8) . . . . ?
C6 O2 Pt2 Pt1 -5.2(8) . . . . ?
N1 Pt1 Pt2 O1 -2.3(3) . . . . ?
N2 Pt1 Pt2 O1 91.2(3) . . . . ?
N3 Pt1 Pt2 O1 177.6(3) . . . . ?
N4 Pt1 Pt2 O1 -88.4(4) . . . . ?
Cl4 Pt1 Pt2 O1 41.6(4) . . . . ?
N1 Pt1 Pt2 O2 -91.5(3) . . . . ?
N2 Pt1 Pt2 O2 2.0(3) . . . . ?
N3 Pt1 Pt2 O2 88.3(3) . . . . ?
N4 Pt1 Pt2 O2 -177.6(3) . . . . ?
Cl4 Pt1 Pt2 O2 -47.6(4) . . . . ?
N1 Pt1 Pt2 Cl2 87.6(3) . . . . ?
N2 Pt1 Pt2 Cl2 -178.9(3) . . . . ?
N3 Pt1 Pt2 Cl2 -92.6(2) . . . . ?
N4 Pt1 Pt2 Cl2 1.5(3) . . . . ?
Cl4 Pt1 Pt2 Cl2 131.5(3) . . . . ?
N1 Pt1 Pt2 Cl1 -179.7(3) . . . . ?
N2 Pt1 Pt2 Cl1 -86.2(3) . . . . ?
N3 Pt1 Pt2 Cl1 0.1(2) . . . . ?
N4 Pt1 Pt2 Cl1 94.2(3) . . . . ?
Cl4 Pt1 Pt2 Cl1 -135.8(3) . . . . ?
N1 Pt1 Pt2 Cl3 -40.4(6) . . . . ?
N2 Pt1 Pt2 Cl3 53.1(6) . . . . ?
N3 Pt1 Pt2 Cl3 139.4(6) . . . . ?
N4 Pt1 Pt2 Cl3 -126.5(6) . . . . ?
Cl4 Pt1 Pt2 Cl3 3.5(7) . . . . ?
